data_4317150
loop_
_publ_author_name
'Sara S. Rocks'
'William W. Brennessel'
'Timothy E. Machonkin'
'Patrick L. Holland'

_publ_section_title
;
 Solution and Structural Characterization of Iron(II) Complexes with
 Ortho-Halogenated Phenolates: Insights Into Potential Substrate Binding
 Modes in Hydroquinone Dioxygenases
;
_journal_name_full 'Inorganic Chemistry'
_journal_page_first 10914
_journal_page_last 10929
_journal_paper_doi 10.1021/ic101377u
_journal_volume 49
_journal_year 2010
_chemical_formula_moiety 'C36 H37 Cl Fe N3 O, C F3 O3 S'
_chemical_formula_sum 'C37 H37 Cl F3 Fe N3 O4 S'
_chemical_formula_weight 768.06
_chemical_name_common holssr16
_chemical_name_systematic
; 
 ? 
;
_space_group_IT_number 14
_symmetry_cell_setting monoclinic
_symmetry_space_group_name_Hall '-P 2yn'
_symmetry_space_group_name_H-M 'P 1 21/n 1'
_atom_sites_solution_hydrogens geom
_atom_sites_solution_primary direct
_atom_sites_solution_secondary difmap
_audit_creation_method SHELXL-97
_cell_angle_alpha 90.00
_cell_angle_beta 112.264(2)
_cell_angle_gamma 90.00
_cell_formula_units_Z 4
_cell_length_a 16.9571(17)
_cell_length_b 11.3491(11)
_cell_length_c 19.949(2)
_cell_measurement_reflns_used 4088
_cell_measurement_temperature 100.0(1)
_cell_measurement_theta_max 24.94
_cell_measurement_theta_min 2.24
_cell_volume 3552.9(6)
_computing_cell_refinement 'SAINT (Bruker, 2007)'
_computing_data_collection 'APEX2 (Bruker, 2008)'
_computing_data_reduction 'SAINT (Bruker, 2007)'
_computing_molecular_graphics 'SHELXTL (Sheldrick, 2008)'
_computing_publication_material 'SHELXTL (Sheldrick, 2008)'
_computing_structure_refinement 'SHELXL-97 (Sheldrick, 2008)'
_computing_structure_solution 'SIR97 (Altomare et al., 1999)'
_diffrn_ambient_temperature 100.0(1)
_diffrn_measured_fraction_theta_full 1.000
_diffrn_measured_fraction_theta_max 1.000
_diffrn_measurement_device_type 'Bruker SMART APEX II CCD Platform'
_diffrn_measurement_method 'area detector, \w scans per \f'
_diffrn_radiation_monochromator graphite
_diffrn_radiation_source 'fine-focus sealed tube'
_diffrn_radiation_type MoK\a
_diffrn_radiation_wavelength 0.71073
_diffrn_reflns_av_R_equivalents 0.0858
_diffrn_reflns_av_sigmaI/netI 0.0671
_diffrn_reflns_limit_h_max 20
_diffrn_reflns_limit_h_min -20
_diffrn_reflns_limit_k_max 13
_diffrn_reflns_limit_k_min -13
_diffrn_reflns_limit_l_max 23
_diffrn_reflns_limit_l_min -23
_diffrn_reflns_number 27880
_diffrn_reflns_theta_full 25.03
_diffrn_reflns_theta_max 25.03
_diffrn_reflns_theta_min 1.35
_exptl_absorpt_coefficient_mu 0.618
_exptl_absorpt_correction_T_max 0.9522
_exptl_absorpt_correction_T_min 0.8558
_exptl_absorpt_correction_type multi-scan
_exptl_absorpt_process_details 'SADABS (Sheldrick, 2008)'
_exptl_crystal_colour yellow
_exptl_crystal_density_diffrn 1.436
_exptl_crystal_density_method 'not measured'
_exptl_crystal_description plate
_exptl_crystal_F_000 1592
_exptl_crystal_size_max 0.26
_exptl_crystal_size_mid 0.20
_exptl_crystal_size_min 0.08
_refine_diff_density_max 1.012
_refine_diff_density_min -0.858
_refine_diff_density_rms 0.083
_refine_ls_extinction_method none
_refine_ls_goodness_of_fit_ref 1.043
_refine_ls_hydrogen_treatment constr
_refine_ls_matrix_type full
_refine_ls_number_parameters 625
_refine_ls_number_reflns 6290
_refine_ls_number_restraints 127
_refine_ls_restrained_S_all 1.034
_refine_ls_R_factor_all 0.1336
_refine_ls_R_factor_gt 0.0702
_refine_ls_shift/su_max 0.001
_refine_ls_shift/su_mean 0.000
_refine_ls_structure_factor_coef Fsqd
_refine_ls_weighting_details 'calc w=1/[\s^2^(Fo^2^)+(0.1131P)^2^+5.0297P] where P=(Fo^2^+2Fc^2^)/3'
_refine_ls_weighting_scheme calc
_refine_ls_wR_factor_gt 0.1842
_refine_ls_wR_factor_ref 0.2328
_reflns_number_gt 3547
_reflns_number_total 6290
_reflns_threshold_expression >2sigma(I)
_cod_data_source_file ic101377u_si_002_3.cif
_cod_data_source_block 3
_cod_database_code 4317150

loop_
_symmetry_equiv_pos_as_xyz
'x, y, z'
'-x+1/2, y+1/2, -z+1/2'
'-x, -y, -z'
'x-1/2, -y-1/2, z-1/2'

loop_
_atom_site_label
_atom_site_type_symbol
_atom_site_fract_x
_atom_site_fract_y
_atom_site_fract_z
_atom_site_U_iso_or_equiv
_atom_site_adp_type
_atom_site_occupancy
_atom_site_symmetry_multiplicity
_atom_site_calc_flag
_atom_site_refinement_flags
_atom_site_disorder_assembly
_atom_site_disorder_group
Fe1 Fe 0.4603(3) 0.3081(6) 0.7531(3) 0.0329(9) Uani 0.50 1 d PD A 1
N1 N 0.4967(10) 0.1585(7) 0.8194(7) 0.027(3) Uani 0.50 1 d PD A 1
N2 N 0.5630(6) 0.4166(9) 0.8137(6) 0.040(3) Uani 0.50 1 d PD A 1
N3 N 0.3947(6) 0.3524(9) 0.8202(5) 0.037(2) Uani 0.50 1 d PD A 1
C1 C 0.5447(17) 0.1829(16) 0.896(3) 0.0367(19) Uani 0.50 1 d PD A 1
H1 H 0.5679 0.1068 0.9207 0.044 Uiso 0.50 1 calc PR A 1
C2 C 0.6181(10) 0.2687(12) 0.9116(8) 0.044(3) Uani 0.50 1 d PD A 1
H2A H 0.6535 0.2653 0.9641 0.053 Uiso 0.50 1 calc PR A 1
H2B H 0.6540 0.2421 0.8853 0.053 Uiso 0.50 1 calc PR A 1
C3 C 0.5932(9) 0.3946(10) 0.8916(6) 0.043(3) Uani 0.50 1 d PD A 1
H3 H 0.6447 0.4447 0.9158 0.051 Uiso 0.50 1 calc PR A 1
C4 C 0.5245(10) 0.4361(10) 0.9163(6) 0.045(3) Uani 0.50 1 d PD A 1
H4A H 0.5036 0.5132 0.8932 0.054 Uiso 0.50 1 calc PR A 1
H4B H 0.5506 0.4495 0.9692 0.054 Uiso 0.50 1 calc PR A 1
C5 C 0.4477(9) 0.3548(11) 0.9007(6) 0.038(2) Uani 0.50 1 d PD A 1
H5 H 0.4122 0.3829 0.9277 0.046 Uiso 0.50 1 calc PR A 1
C6 C 0.4789(9) 0.2285(9) 0.9244(9) 0.039(3) Uani 0.50 1 d PD A 1
H6A H 0.5039 0.2255 0.9780 0.047 Uiso 0.50 1 calc PR A 1
H6B H 0.4292 0.1749 0.9078 0.047 Uiso 0.50 1 calc PR A 1
C7 C 0.4857(6) 0.0546(8) 0.7950(5) 0.0359(17) Uani 0.50 1 d PD A 1
H7 H 0.5178 -0.0070 0.8253 0.043 Uiso 0.50 1 calc PR A 1
C8 C 0.4254(6) 0.0248(8) 0.7219(5) 0.0376(17) Uani 0.50 1 d PD A 1
C9 C 0.3468(17) 0.080(4) 0.6971(18) 0.0425(11) Uani 0.50 1 d PD A 1
H9 H 0.3330 0.1323 0.7281 0.051 Uiso 0.50 1 calc PR A 1
C10 C 0.2880(8) 0.0591(10) 0.6281(6) 0.048(2) Uani 0.50 1 d PD A 1
H10 H 0.2361 0.1021 0.6097 0.058 Uiso 0.50 1 calc PR A 1
C11 C 0.3065(8) -0.0264(12) 0.5859(7) 0.055(2) Uani 0.50 1 d PD A 1
H11 H 0.2665 -0.0431 0.5386 0.066 Uiso 0.50 1 calc PR A 1
C12 C 0.3826(7) -0.0866(10) 0.6128(6) 0.055(2) Uani 0.50 1 d PD A 1
H12 H 0.3937 -0.1460 0.5839 0.066 Uiso 0.50 1 calc PR A 1
C13 C 0.4433(7) -0.0630(9) 0.6805(5) 0.0445(19) Uani 0.50 1 d PD A 1
C14 C 0.531(3) -0.120(2) 0.7053(16) 0.058(6) Uani 0.50 1 d PD A 1
H14A H 0.5655 -0.0934 0.7545 0.087 Uiso 0.50 1 calc PR A 1
H14B H 0.5593 -0.0967 0.6724 0.087 Uiso 0.50 1 calc PR A 1
H14C H 0.5252 -0.2057 0.7048 0.087 Uiso 0.50 1 calc PR A 1
C15 C 0.6050(8) 0.4893(11) 0.7923(8) 0.043(3) Uani 0.50 1 d PD A 1
H15 H 0.6560 0.5211 0.8268 0.051 Uiso 0.50 1 calc PR A 1
C16 C 0.5783(10) 0.527(2) 0.7158(7) 0.0463(17) Uani 0.50 1 d PD A 1
C17 C 0.4948(11) 0.549(11) 0.674(2) 0.042(8) Uani 0.50 1 d PD A 1
H17 H 0.4526 0.5366 0.6942 0.051 Uiso 0.50 1 calc PR A 1
C18 C 0.4704(12) 0.590(5) 0.6043(14) 0.050(8) Uani 0.50 1 d PD A 1
H18 H 0.4120 0.6039 0.5758 0.059 Uiso 0.50 1 calc PR A 1
C19 C 0.5315(11) 0.6101(10) 0.5762(8) 0.0463(17) Uani 0.50 1 d PD A 1
H19 H 0.5160 0.6419 0.5289 0.056 Uiso 0.50 1 calc PR A 1
C20 C 0.6158(11) 0.584(3) 0.6169(10) 0.057(4) Uani 0.50 1 d PD A 1
H20 H 0.6573 0.5960 0.5963 0.068 Uiso 0.50 1 calc PR A 1
C21 C 0.6412(9) 0.541(2) 0.6871(8) 0.050(4) Uani 0.50 1 d PD A 1
C22 C 0.7347(9) 0.5203(18) 0.7272(9) 0.081(4) Uani 0.50 1 d PD A 1
H22A H 0.7451 0.4941 0.7766 0.122 Uiso 0.50 1 calc PR A 1
H22B H 0.7660 0.5936 0.7289 0.122 Uiso 0.50 1 calc PR A 1
H22C H 0.7543 0.4595 0.7021 0.122 Uiso 0.50 1 calc PR A 1
C23 C 0.3159(6) 0.3572(11) 0.8067(6) 0.037(2) Uani 0.50 1 d PD A 1
H23 H 0.2982 0.3553 0.8466 0.044 Uiso 0.50 1 calc PR A 1
C24 C 0.2496(9) 0.3657(13) 0.7339(6) 0.029(2) Uani 0.50 1 d PD A 1
C25 C 0.2637(17) 0.431(5) 0.6809(17) 0.038(6) Uani 0.50 1 d PD A 1
H25 H 0.3181 0.4661 0.6922 0.046 Uiso 0.50 1 calc PR A 1
C26 C 0.2026(16) 0.448(3) 0.6127(14) 0.040(6) Uani 0.50 1 d PD A 1
H26 H 0.2149 0.4889 0.5763 0.048 Uiso 0.50 1 calc PR A 1
C27 C 0.1232(19) 0.402(4) 0.5993(14) 0.050(3) Uani 0.50 1 d PD A 1
H27 H 0.0769 0.4251 0.5566 0.059 Uiso 0.50 1 calc PR A 1
C28 C 0.1091(12) 0.325(2) 0.6458(10) 0.049(4) Uani 0.50 1 d PD A 1
H28 H 0.0564 0.2841 0.6314 0.059 Uiso 0.50 1 calc PR A 1
C29 C 0.1715(9) 0.3058(13) 0.7141(7) 0.038(3) Uani 0.50 1 d PD A 1
C30 C 0.1543(10) 0.2358(12) 0.7743(8) 0.067(3) Uani 0.50 1 d PD A 1
H30A H 0.2063 0.2337 0.8182 0.100 Uiso 0.50 1 calc PR A 1
H30B H 0.1370 0.1551 0.7576 0.100 Uiso 0.50 1 calc PR A 1
H30C H 0.1087 0.2745 0.7850 0.100 Uiso 0.50 1 calc PR A 1
O1 O 0.3836(14) 0.3069(17) 0.6537(4) 0.036(5) Uani 0.50 1 d PD A 1
C31 C 0.4123(7) 0.2666(10) 0.5963(5) 0.0422(19) Uani 0.50 1 d PD A 1
C32 C 0.346(4) 0.263(3) 0.5285(7) 0.0496(18) Uani 0.50 1 d PD A 1
H32 H 0.2943 0.3015 0.5216 0.060 Uiso 0.50 1 calc PR A 1
C33 C 0.3546(11) 0.2044(18) 0.4712(8) 0.071(7) Uani 0.50 1 d PD A 1
H33 H 0.3087 0.2038 0.4253 0.085 Uiso 0.50 1 calc PR A 1
C34 C 0.4296(11) 0.1467(16) 0.4802(7) 0.084(5) Uani 0.50 1 d PD A 1
H34 H 0.4338 0.1033 0.4410 0.101 Uiso 0.50 1 calc PR A 1
C35 C 0.4976(9) 0.1510(12) 0.5445(6) 0.063(4) Uani 0.50 1 d PD A 1
H35 H 0.5503 0.1152 0.5500 0.076 Uiso 0.50 1 calc PR A 1
C36 C 0.4872(7) 0.2094(10) 0.6014(5) 0.052(3) Uani 0.50 1 d PD A 1
Cl1 Cl 0.5726(4) 0.2144(4) 0.6839(3) 0.0466(10) Uani 0.50 1 d PD A 1
Fe1' Fe 0.4338(3) 0.2960(6) 0.7506(3) 0.0329(9) Uani 0.50 1 d PD B 5
N1' N 0.5198(9) 0.1737(9) 0.8187(7) 0.027(3) Uani 0.50 1 d PD B 5
N2' N 0.5209(6) 0.4192(9) 0.8175(6) 0.040(3) Uani 0.50 1 d PD B 5
N3' N 0.3561(5) 0.3137(9) 0.8106(5) 0.037(2) Uani 0.50 1 d PD B 5
C1' C 0.5327(17) 0.1813(16) 0.898(3) 0.0367(19) Uani 0.50 1 d PD B 5
H1' H 0.5652 0.1104 0.9233 0.044 Uiso 0.50 1 calc PR B 5
C2' C 0.5875(9) 0.2901(11) 0.9252(8) 0.044(3) Uani 0.50 1 d PD B 5
H2C H 0.6087 0.2903 0.9788 0.053 Uiso 0.50 1 calc PR B 5
H2D H 0.6376 0.2843 0.9115 0.053 Uiso 0.50 1 calc PR B 5
C3' C 0.5435(10) 0.4054(11) 0.8979(7) 0.043(3) Uani 0.50 1 d PD B 5
H3' H 0.5826 0.4710 0.9236 0.051 Uiso 0.50 1 calc PR B 5
C4' C 0.4633(10) 0.4132(10) 0.9142(6) 0.045(3) Uani 0.50 1 d PD B 5
H4C H 0.4316 0.4850 0.8908 0.054 Uiso 0.50 1 calc PR B 5
H4D H 0.4800 0.4224 0.9671 0.054 Uiso 0.50 1 calc PR B 5
C5' C 0.4032(8) 0.3073(10) 0.8891(6) 0.038(2) Uani 0.50 1 d PD B 5
H5' H 0.3610 0.3125 0.9130 0.046 Uiso 0.50 1 calc PR B 5
C6' C 0.4503(9) 0.1898(10) 0.9109(9) 0.039(3) Uani 0.50 1 d PD B 5
H6C H 0.4635 0.1763 0.9631 0.047 Uiso 0.50 1 calc PR B 5
H6D H 0.4117 0.1258 0.8838 0.047 Uiso 0.50 1 calc PR B 5
C7' C 0.5546(6) 0.0891(9) 0.7995(5) 0.0359(17) Uani 0.50 1 d PD B 5
H7' H 0.5809 0.0274 0.8326 0.043 Uiso 0.50 1 calc PR B 5
C8' C 0.5543(7) 0.0861(8) 0.7259(5) 0.0376(17) Uani 0.50 1 d PD B 5
C9' C 0.569(2) 0.189(2) 0.6965(14) 0.0466(10) Uani 0.50 1 d PD B 5
H9' H 0.5797 0.2592 0.7248 0.056 Uiso 0.50 1 calc PR B 5
C10' C 0.5705(8) 0.1961(10) 0.6274(6) 0.048(2) Uani 0.50 1 d PD B 5
H10' H 0.5775 0.2688 0.6068 0.058 Uiso 0.50 1 calc PR B 5
C11' C 0.5607(8) 0.0899(11) 0.5899(6) 0.055(2) Uani 0.50 1 d PD B 5
H11' H 0.5629 0.0898 0.5431 0.066 Uiso 0.50 1 calc PR B 5
C12' C 0.5480(8) -0.0140(10) 0.6188(6) 0.055(2) Uani 0.50 1 d PD B 5
H12' H 0.5397 -0.0839 0.5908 0.066 Uiso 0.50 1 calc PR B 5
C13' C 0.5468(7) -0.0203(9) 0.6880(6) 0.0445(19) Uani 0.50 1 d PD B 5
C14' C 0.528(3) -0.134(2) 0.7189(16) 0.058(6) Uani 0.50 1 d PD B 5
H14D H 0.5279 -0.1195 0.7674 0.087 Uiso 0.50 1 calc PR B 5
H14E H 0.5709 -0.1932 0.7218 0.087 Uiso 0.50 1 calc PR B 5
H14F H 0.4713 -0.1634 0.6873 0.087 Uiso 0.50 1 calc PR B 5
C15' C 0.5682(8) 0.4924(12) 0.8023(8) 0.043(3) Uani 0.50 1 d PD B 5
H15' H 0.6111 0.5314 0.8413 0.051 Uiso 0.50 1 calc PR B 5
C16' C 0.5611(9) 0.521(2) 0.7277(7) 0.0463(17) Uani 0.50 1 d PD B 5
C17' C 0.4818(12) 0.534(11) 0.674(2) 0.042(8) Uani 0.50 1 d PD B 5
H17' H 0.4329 0.5247 0.6859 0.051 Uiso 0.50 1 calc PR B 5
C18' C 0.4713(12) 0.561(5) 0.6041(15) 0.050(8) Uani 0.50 1 d PD B 5
H18' H 0.4159 0.5732 0.5682 0.059 Uiso 0.50 1 calc PR B 5
C19' C 0.5421(12) 0.5700(10) 0.5866(8) 0.0463(17) Uani 0.50 1 d PD B 5
H19' H 0.5365 0.5836 0.5380 0.056 Uiso 0.50 1 calc PR B 5
C20' C 0.6213(12) 0.559(3) 0.6413(10) 0.057(4) Uani 0.50 1 d PD B 5
H20' H 0.6702 0.5651 0.6291 0.068 Uiso 0.50 1 calc PR B 5
C21' C 0.6334(9) 0.539(2) 0.7132(7) 0.050(4) Uani 0.50 1 d PD B 5
C22' C 0.7221(10) 0.5199(19) 0.7663(9) 0.081(4) Uani 0.50 1 d PD B 5
H22D H 0.7211 0.5041 0.8142 0.122 Uiso 0.50 1 calc PR B 5
H22E H 0.7562 0.5906 0.7686 0.122 Uiso 0.50 1 calc PR B 5
H22F H 0.7474 0.4525 0.7510 0.122 Uiso 0.50 1 calc PR B 5
C23' C 0.2758(6) 0.3187(10) 0.7883(6) 0.037(2) Uani 0.50 1 d PD B 5
H23' H 0.2508 0.3051 0.8230 0.044 Uiso 0.50 1 calc PR B 5
C24' C 0.2182(9) 0.3434(13) 0.7143(7) 0.029(2) Uani 0.50 1 d PD B 5
C25' C 0.2393(16) 0.433(5) 0.6766(17) 0.038(6) Uani 0.50 1 d PD B 5
H25' H 0.2936 0.4692 0.6982 0.046 Uiso 0.50 1 calc PR B 5
C26' C 0.1856(15) 0.472(3) 0.6095(13) 0.040(6) Uani 0.50 1 d PD B 5
H26' H 0.2016 0.5341 0.5854 0.048 Uiso 0.50 1 calc PR B 5
C27' C 0.1080(19) 0.417(4) 0.5785(15) 0.050(3) Uani 0.50 1 d PD B 5
H27' H 0.0718 0.4369 0.5304 0.059 Uiso 0.50 1 calc PR B 5
C28' C 0.0821(11) 0.335(2) 0.6154(11) 0.049(4) Uani 0.50 1 d PD B 5
H28' H 0.0258 0.3044 0.5947 0.059 Uiso 0.50 1 calc PR B 5
C29' C 0.1362(9) 0.2960(13) 0.6824(7) 0.038(3) Uani 0.50 1 d PD B 5
C30' C 0.1127(10) 0.1967(11) 0.7234(8) 0.067(3) Uani 0.50 1 d PD B 5
H30D H 0.1606 0.1818 0.7692 0.100 Uiso 0.50 1 calc PR B 5
H30E H 0.0998 0.1250 0.6939 0.100 Uiso 0.50 1 calc PR B 5
H30F H 0.0625 0.2199 0.7335 0.100 Uiso 0.50 1 calc PR B 5
O1' O 0.4040(15) 0.3183(17) 0.6489(4) 0.038(5) Uani 0.50 1 d PD B 5
C31' C 0.3561(7) 0.2246(9) 0.5989(5) 0.0422(19) Uani 0.50 1 d PD B 5
C32' C 0.349(4) 0.251(3) 0.5286(7) 0.0496(18) Uani 0.50 1 d PD B 5
H32' H 0.3618 0.3289 0.5184 0.060 Uiso 0.50 1 calc PR B 5
C33' C 0.3240(13) 0.1705(12) 0.4735(8) 0.053(5) Uani 0.50 1 d PD B 5
H33' H 0.3245 0.1904 0.4274 0.064 Uiso 0.50 1 calc PR B 5
C34' C 0.2979(8) 0.0592(10) 0.4855(5) 0.049(3) Uani 0.50 1 d PD B 5
H34' H 0.2795 0.0033 0.4473 0.059 Uiso 0.50 1 calc PR B 5
C35' C 0.2987(8) 0.0299(11) 0.5520(6) 0.051(3) Uani 0.50 1 d PD B 5
H35' H 0.2799 -0.0456 0.5603 0.061 Uiso 0.50 1 calc PR B 5
C36' C 0.3274(7) 0.1124(9) 0.6077(5) 0.039(3) Uani 0.50 1 d PD B 5
Cl1' Cl 0.3308(4) 0.0763(8) 0.6930(4) 0.0425(11) Uani 0.50 1 d PD B 5
S1 S 0.6766(6) 0.7938(10) 0.9566(6) 0.0459(17) Uani 0.50 1 d PD C 1
O2 O 0.7380(8) 0.8008(11) 1.0327(6) 0.070(3) Uani 0.50 1 d PD C 1
O3 O 0.6227(16) 0.6946(17) 0.9429(13) 0.071(5) Uani 0.50 1 d PD C 1
O4 O 0.6353(6) 0.9024(8) 0.9276(5) 0.0518(19) Uani 0.50 1 d PD C 1
C37 C 0.7465(9) 0.7607(15) 0.9088(7) 0.063(3) Uani 0.50 1 d PD C 1
F1 F 0.7050(7) 0.7625(9) 0.8395(5) 0.091(2) Uani 0.50 1 d PD C 1
F2 F 0.8068(6) 0.8476(9) 0.9262(6) 0.095(2) Uani 0.50 1 d P C 1
F3 F 0.7837(6) 0.6622(9) 0.9277(5) 0.0817(19) Uani 0.50 1 d P C 1
S1' S 0.6541(6) 0.7848(10) 0.9594(6) 0.0459(17) Uani 0.50 1 d PD D 5
O2' O 0.7011(9) 0.7583(12) 1.0363(6) 0.070(3) Uani 0.50 1 d PD D 5
O3' O 0.6177(16) 0.6844(17) 0.9185(13) 0.071(5) Uani 0.50 1 d PD D 5
O4' O 0.6026(6) 0.8874(8) 0.9488(5) 0.0518(19) Uani 0.50 1 d PD D 5
C37' C 0.7414(9) 0.8263(14) 0.9333(7) 0.063(3) Uani 0.50 1 d PD D 5
F1' F 0.7127(7) 0.8541(9) 0.8643(5) 0.091(2) Uani 0.50 1 d PD D 5
F2' F 0.7776(5) 0.9267(9) 0.9708(5) 0.095(2) Uani 0.50 1 d P D 5
F3' F 0.8020(6) 0.7483(9) 0.9548(6) 0.0817(19) Uani 0.50 1 d P D 5

loop_
_atom_site_aniso_label
_atom_site_aniso_U_11
_atom_site_aniso_U_22
_atom_site_aniso_U_33
_atom_site_aniso_U_23
_atom_site_aniso_U_13
_atom_site_aniso_U_12
Fe1 0.040(3) 0.0317(13) 0.0211(5) -0.0029(6) 0.0057(17) -0.0010(17)
N1 0.030(8) 0.030(3) 0.031(2) 0.001(2) 0.021(3) -0.008(4)
N2 0.047(8) 0.029(3) 0.029(3) -0.003(2) -0.004(5) -0.007(5)
N3 0.042(7) 0.036(6) 0.033(4) 0.009(3) 0.014(5) 0.011(4)
C1 0.051(6) 0.031(3) 0.027(3) 0.004(2) 0.013(5) 0.005(3)
C2 0.047(9) 0.048(6) 0.026(6) 0.003(4) 0.002(4) 0.003(5)
C3 0.062(9) 0.037(4) 0.026(4) -0.009(3) 0.012(6) -0.005(6)
C4 0.072(9) 0.032(5) 0.019(4) -0.001(3) 0.002(6) 0.000(6)
C5 0.054(8) 0.039(7) 0.022(4) 0.001(4) 0.014(5) 0.006(5)
C6 0.054(9) 0.035(7) 0.029(6) 0.005(5) 0.016(6) -0.002(5)
C7 0.037(4) 0.040(4) 0.032(4) 0.001(3) 0.014(4) -0.001(4)
C8 0.041(4) 0.032(4) 0.039(4) -0.004(3) 0.015(3) -0.001(3)
C9 0.058(3) 0.0366(13) 0.0317(15) -0.0003(10) 0.0156(19) -0.005(2)
C10 0.048(5) 0.051(5) 0.042(5) 0.004(4) 0.012(4) -0.005(4)
C11 0.046(6) 0.072(7) 0.043(5) -0.013(5) 0.012(5) -0.008(5)
C12 0.062(6) 0.054(5) 0.052(5) -0.019(4) 0.025(5) -0.011(5)
C13 0.048(5) 0.040(4) 0.048(5) -0.014(4) 0.021(4) -0.008(4)
C14 0.077(6) 0.039(7) 0.070(10) -0.014(6) 0.041(9) -0.011(6)
C15 0.045(9) 0.033(4) 0.039(5) -0.005(3) 0.004(5) -0.002(6)
C16 0.070(5) 0.026(3) 0.042(4) -0.005(4) 0.020(3) -0.001(5)
C17 0.055(6) 0.03(2) 0.038(3) -0.002(5) 0.014(5) 0.001(16)
C18 0.065(5) 0.04(3) 0.037(3) -0.002(6) 0.013(3) -0.001(5)
C19 0.070(5) 0.026(3) 0.042(4) -0.005(4) 0.020(3) -0.001(5)
C20 0.070(6) 0.051(13) 0.062(13) 0.003(9) 0.040(8) -0.008(6)
C21 0.063(6) 0.053(4) 0.028(9) -0.009(9) 0.009(7) 0.000(5)
C22 0.065(7) 0.084(7) 0.085(12) 0.016(10) 0.019(8) -0.004(6)
C23 0.053(8) 0.035(7) 0.021(5) 0.003(4) 0.012(6) 0.009(5)
C24 0.025(9) 0.021(6) 0.035(7) -0.010(5) 0.005(6) -0.004(5)
C25 0.039(14) 0.040(3) 0.037(4) 0.007(3) 0.016(7) 0.002(12)
C26 0.044(9) 0.036(12) 0.038(4) 0.010(4) 0.014(5) 0.010(9)
C27 0.052(10) 0.057(10) 0.027(13) -0.010(9) 0.001(8) -0.002(9)
C28 0.033(11) 0.028(5) 0.082(15) -0.003(10) 0.015(9) 0.005(8)
C29 0.041(10) 0.037(4) 0.032(8) 0.014(7) 0.010(6) 0.014(6)
C30 0.097(9) 0.046(6) 0.070(7) 0.009(5) 0.046(7) 0.004(5)
O1 0.057(11) 0.037(6) 0.021(5) -0.004(4) 0.024(5) -0.007(6)
C31 0.049(6) 0.050(5) 0.030(4) -0.006(3) 0.018(4) -0.012(4)
C32 0.062(5) 0.059(6) 0.027(3) 0.001(3) 0.015(3) -0.012(5)
C33 0.091(18) 0.095(13) 0.020(7) -0.017(7) 0.015(8) -0.044(12)
C34 0.102(13) 0.120(14) 0.051(9) -0.036(9) 0.051(9) -0.041(12)
C35 0.084(10) 0.081(9) 0.043(7) -0.016(7) 0.045(8) -0.029(8)
C36 0.069(9) 0.054(7) 0.038(6) -0.009(5) 0.026(6) -0.030(7)
Cl1 0.0582(16) 0.046(3) 0.038(3) -0.0022(16) 0.0205(17) -0.0093(19)
Fe1' 0.040(3) 0.0317(13) 0.0211(5) -0.0029(6) 0.0057(17) -0.0010(17)
N1' 0.030(8) 0.030(3) 0.031(2) 0.001(2) 0.021(3) -0.008(4)
N2' 0.047(8) 0.029(3) 0.029(3) -0.003(2) -0.004(5) -0.007(5)
N3' 0.042(7) 0.036(6) 0.033(4) 0.009(3) 0.014(5) 0.011(4)
C1' 0.051(6) 0.031(3) 0.027(3) 0.004(2) 0.013(5) 0.005(3)
C2' 0.047(9) 0.048(6) 0.026(6) 0.003(4) 0.002(4) 0.003(5)
C3' 0.062(9) 0.037(4) 0.026(4) -0.009(3) 0.012(6) -0.005(6)
C4' 0.072(9) 0.032(5) 0.019(4) -0.001(3) 0.002(6) 0.000(6)
C5' 0.054(8) 0.039(7) 0.022(4) 0.001(4) 0.014(5) 0.006(5)
C6' 0.054(9) 0.035(7) 0.029(6) 0.005(5) 0.016(6) -0.002(5)
C7' 0.037(4) 0.040(4) 0.032(4) 0.001(3) 0.014(4) -0.001(4)
C8' 0.041(4) 0.032(4) 0.039(4) -0.004(3) 0.015(3) -0.001(3)
C9' 0.0582(16) 0.046(3) 0.038(3) -0.0022(16) 0.0205(17) -0.0093(19)
C10' 0.048(5) 0.051(5) 0.042(5) 0.004(4) 0.012(4) -0.005(4)
C11' 0.046(6) 0.072(7) 0.043(5) -0.013(5) 0.012(5) -0.008(5)
C12' 0.062(6) 0.054(5) 0.052(5) -0.019(4) 0.025(5) -0.011(5)
C13' 0.048(5) 0.040(4) 0.048(5) -0.014(4) 0.021(4) -0.008(4)
C14' 0.077(6) 0.039(7) 0.070(10) -0.014(6) 0.041(9) -0.011(6)
C15' 0.045(9) 0.033(4) 0.039(5) -0.005(3) 0.004(5) -0.002(6)
C16' 0.070(5) 0.026(3) 0.042(4) -0.005(4) 0.020(3) -0.001(5)
C17' 0.055(6) 0.03(2) 0.038(3) -0.002(5) 0.014(5) 0.001(16)
C18' 0.065(5) 0.04(3) 0.037(3) -0.002(6) 0.013(3) -0.001(5)
C19' 0.070(5) 0.026(3) 0.042(4) -0.005(4) 0.020(3) -0.001(5)
C20' 0.070(6) 0.051(13) 0.062(13) 0.003(9) 0.040(8) -0.008(6)
C21' 0.063(6) 0.053(4) 0.028(9) -0.009(9) 0.009(7) 0.000(5)
C22' 0.065(7) 0.084(7) 0.085(12) 0.016(10) 0.019(8) -0.004(6)
C23' 0.053(8) 0.035(7) 0.021(5) 0.003(4) 0.012(6) 0.009(5)
C24' 0.025(9) 0.021(6) 0.035(7) -0.010(5) 0.005(6) -0.004(5)
C25' 0.039(14) 0.040(3) 0.037(4) 0.007(3) 0.016(7) 0.002(12)
C26' 0.044(9) 0.036(12) 0.038(4) 0.010(4) 0.014(5) 0.010(9)
C27' 0.052(10) 0.057(10) 0.027(13) -0.010(9) 0.001(8) -0.002(9)
C28' 0.033(11) 0.028(5) 0.082(15) -0.003(10) 0.015(9) 0.005(8)
C29' 0.041(10) 0.037(4) 0.032(8) 0.014(7) 0.010(6) 0.014(6)
C30' 0.097(9) 0.046(6) 0.070(7) 0.009(5) 0.046(7) 0.004(5)
O1' 0.057(11) 0.047(8) 0.018(5) 0.006(4) 0.023(5) 0.000(7)
C31' 0.049(6) 0.050(5) 0.030(4) -0.006(3) 0.018(4) -0.012(4)
C32' 0.062(5) 0.059(6) 0.027(3) 0.001(3) 0.015(3) -0.012(5)
C33' 0.067(12) 0.065(11) 0.033(7) -0.011(7) 0.025(8) -0.001(9)
C34' 0.057(8) 0.053(8) 0.032(6) -0.016(5) 0.011(5) 0.017(6)
C35' 0.050(8) 0.046(7) 0.051(8) -0.020(6) 0.013(7) -0.006(6)
C36' 0.051(7) 0.041(6) 0.028(5) -0.008(5) 0.019(5) -0.003(5)
Cl1' 0.058(3) 0.0366(13) 0.0317(15) -0.0003(10) 0.0156(19) -0.005(2)
S1 0.055(5) 0.0309(15) 0.0549(12) 0.0009(10) 0.024(2) 0.005(3)
O2 0.106(10) 0.069(8) 0.044(3) 0.012(4) 0.037(5) 0.032(6)
O3 0.079(4) 0.040(4) 0.103(15) -0.024(5) 0.044(8) -0.009(3)
O4 0.056(6) 0.037(3) 0.058(5) 0.008(3) 0.017(3) 0.014(4)
C37 0.047(5) 0.081(10) 0.049(8) 0.011(6) 0.006(5) -0.002(7)
F1 0.109(5) 0.110(6) 0.063(5) 0.020(4) 0.042(4) 0.006(6)
F2 0.066(4) 0.100(6) 0.111(6) 0.007(4) 0.023(4) -0.040(4)
F3 0.072(4) 0.091(6) 0.097(5) -0.002(4) 0.048(4) 0.023(5)
S1' 0.055(5) 0.0309(15) 0.0549(12) 0.0009(10) 0.024(2) 0.005(3)
O2' 0.106(10) 0.069(8) 0.044(3) 0.012(4) 0.037(5) 0.032(6)
O3' 0.079(4) 0.040(4) 0.103(15) -0.024(5) 0.044(8) -0.009(3)
O4' 0.056(6) 0.037(3) 0.058(5) 0.008(3) 0.017(3) 0.014(4)
C37' 0.047(5) 0.081(10) 0.049(8) 0.011(6) 0.006(5) -0.002(7)
F1' 0.109(5) 0.110(6) 0.063(5) 0.020(4) 0.042(4) 0.006(6)
F2' 0.066(4) 0.100(6) 0.111(6) 0.007(4) 0.023(4) -0.040(4)
F3' 0.072(4) 0.091(6) 0.097(5) -0.002(4) 0.048(4) 0.023(5)

loop_
_atom_type_symbol
_atom_type_description
_atom_type_scat_dispersion_real
_atom_type_scat_dispersion_imag
_atom_type_scat_source
C C 0.0033 0.0016 'International Tables Vol C Tables 4.2.6.8 and 6.1.1.4'
H H 0.0000 0.0000 'International Tables Vol C Tables 4.2.6.8 and 6.1.1.4'
N N 0.0061 0.0033 'International Tables Vol C Tables 4.2.6.8 and 6.1.1.4'
O O 0.0106 0.0060 'International Tables Vol C Tables 4.2.6.8 and 6.1.1.4'
F F 0.0171 0.0103 'International Tables Vol C Tables 4.2.6.8 and 6.1.1.4'
S S 0.1246 0.1234 'International Tables Vol C Tables 4.2.6.8 and 6.1.1.4'
Cl Cl 0.1484 0.1585 'International Tables Vol C Tables 4.2.6.8 and 6.1.1.4'
Fe Fe 0.3463 0.8444 'International Tables Vol C Tables 4.2.6.8 and 6.1.1.4'

loop_
_geom_angle_atom_site_label_1
_geom_angle_atom_site_label_2
_geom_angle_atom_site_label_3
_geom_angle
_geom_angle_site_symmetry_1
_geom_angle_site_symmetry_3
_geom_angle_publ_flag
O1 Fe1 N1 124.7(8) . . ?
O1 Fe1 N2 133.7(8) . . ?
N1 Fe1 N2 97.5(5) . . ?
O1 Fe1 N3 110.2(7) . . ?
N1 Fe1 N3 83.8(5) . . ?
N2 Fe1 N3 90.9(4) . . ?
C7 N1 C1 121.6(13) . . ?
C7 N1 Fe1 123.3(10) . . ?
C1 N1 Fe1 114.8(12) . . ?
C15 N2 C3 117.1(10) . . ?
C15 N2 Fe1 129.5(10) . . ?
C3 N2 Fe1 113.1(7) . . ?
C23 N3 C5 112.4(9) . . ?
C23 N3 Fe1 130.5(8) . . ?
C5 N3 Fe1 115.8(7) . . ?
N1 C1 C2 115(3) . . ?
N1 C1 C6 105(2) . . ?
C2 C1 C6 111.4(14) . . ?
N1 C1 H1 108.3 . . ?
C2 C1 H1 108.3 . . ?
C6 C1 H1 108.3 . . ?
C3 C2 C1 115.5(14) . . ?
C3 C2 H2A 108.4 . . ?
C1 C2 H2A 108.4 . . ?
C3 C2 H2B 108.4 . . ?
C1 C2 H2B 108.4 . . ?
H2A C2 H2B 107.5 . . ?
N2 C3 C2 113.4(10) . . ?
N2 C3 C4 107.0(11) . . ?
C2 C3 C4 112.7(11) . . ?
N2 C3 H3 107.9 . . ?
C2 C3 H3 107.9 . . ?
C4 C3 H3 107.9 . . ?
C3 C4 C5 116.8(10) . . ?
C3 C4 H4A 108.1 . . ?
C5 C4 H4A 108.1 . . ?
C3 C4 H4B 108.1 . . ?
C5 C4 H4B 108.1 . . ?
H4A C4 H4B 107.3 . . ?
N3 C5 C4 110.1(10) . . ?
N3 C5 C6 107.8(11) . . ?
C4 C5 C6 109.4(10) . . ?
N3 C5 H5 109.8 . . ?
C4 C5 H5 109.8 . . ?
C6 C5 H5 109.8 . . ?
C1 C6 C5 114.7(15) . . ?
C1 C6 H6A 108.6 . . ?
C5 C6 H6A 108.6 . . ?
C1 C6 H6B 108.6 . . ?
C5 C6 H6B 108.6 . . ?
H6A C6 H6B 107.6 . . ?
N1 C7 C8 123.0(11) . . ?
N1 C7 H7 118.5 . . ?
C8 C7 H7 118.5 . . ?
C9 C8 C13 120.3(16) . . ?
C9 C8 C7 117.7(15) . . ?
C13 C8 C7 121.7(9) . . ?
C10 C9 C8 121(3) . . ?
C10 C9 H9 119.5 . . ?
C8 C9 H9 119.5 . . ?
C9 C10 C11 118.5(16) . . ?
C9 C10 H10 120.8 . . ?
C11 C10 H10 120.8 . . ?
C12 C11 C10 120.1(11) . . ?
C12 C11 H11 119.9 . . ?
C10 C11 H11 119.9 . . ?
C11 C12 C13 121.7(10) . . ?
C11 C12 H12 119.1 . . ?
C13 C12 H12 119.1 . . ?
C12 C13 C8 118.0(10) . . ?
C12 C13 C14 120.7(14) . . ?
C8 C13 C14 120.9(14) . . ?
C13 C14 H14A 109.5 . . ?
C13 C14 H14B 109.5 . . ?
H14A C14 H14B 109.5 . . ?
C13 C14 H14C 109.5 . . ?
H14A C14 H14C 109.5 . . ?
H14B C14 H14C 109.5 . . ?
N2 C15 C16 123.1(15) . . ?
N2 C15 H15 118.5 . . ?
C16 C15 H15 118.5 . . ?
C17 C16 C21 120.5(11) . . ?
C17 C16 C15 121.3(13) . . ?
C21 C16 C15 118.1(12) . . ?
C16 C17 C18 121.3(14) . . ?
C16 C17 H17 119.3 . . ?
C18 C17 H17 119.3 . . ?
C19 C18 C17 119.2(14) . . ?
C19 C18 H18 120.4 . . ?
C17 C18 H18 120.4 . . ?
C18 C19 C20 119.9(12) . . ?
C18 C19 H19 120.1 . . ?
C20 C19 H19 120.1 . . ?
C19 C20 C21 121.7(13) . . ?
C19 C20 H20 119.2 . . ?
C21 C20 H20 119.2 . . ?
C20 C21 C16 117.3(12) . . ?
C20 C21 C22 117.0(14) . . ?
C16 C21 C22 125.5(14) . . ?
C21 C22 H22A 109.5 . . ?
C21 C22 H22B 109.5 . . ?
H22A C22 H22B 109.5 . . ?
C21 C22 H22C 109.5 . . ?
H22A C22 H22C 109.5 . . ?
H22B C22 H22C 109.5 . . ?
N3 C23 C24 124.5(11) . . ?
N3 C23 H23 117.7 . . ?
C24 C23 H23 117.7 . . ?
C25 C24 C29 117.5(12) . . ?
C25 C24 C23 120.2(12) . . ?
C29 C24 C23 122.2(11) . . ?
C26 C25 C24 123.1(14) . . ?
C26 C25 H25 118.4 . . ?
C24 C25 H25 118.4 . . ?
C27 C26 C25 117.1(15) . . ?
C27 C26 H26 121.4 . . ?
C25 C26 H26 121.4 . . ?
C28 C27 C26 121.6(15) . . ?
C28 C27 H27 119.2 . . ?
C26 C27 H27 119.2 . . ?
C27 C28 C29 120.2(13) . . ?
C27 C28 H28 119.9 . . ?
C29 C28 H28 119.9 . . ?
C28 C29 C24 119.1(11) . . ?
C28 C29 C30 122.7(14) . . ?
C24 C29 C30 117.5(12) . . ?
C29 C30 H30A 109.5 . . ?
C29 C30 H30B 109.5 . . ?
H30A C30 H30B 109.5 . . ?
C29 C30 H30C 109.5 . . ?
H30A C30 H30C 109.5 . . ?
H30B C30 H30C 109.5 . . ?
C31 O1 Fe1 120.7(13) . . ?
C32 C31 C36 116(2) . . ?
C32 C31 O1 113(3) . . ?
C36 C31 O1 130.1(11) . . ?
C33 C32 C31 122(4) . . ?
C33 C32 H32 119.0 . . ?
C31 C32 H32 119.1 . . ?
C32 C33 C34 120(2) . . ?
C32 C33 H33 120.1 . . ?
C34 C33 H33 120.1 . . ?
C35 C34 C33 121.1(12) . . ?
C35 C34 H34 119.5 . . ?
C33 C34 H34 119.5 . . ?
C34 C35 C36 117.6(13) . . ?
C34 C35 H35 121.2 . . ?
C36 C35 H35 121.2 . . ?
C35 C36 C31 123.9(11) . . ?
C35 C36 Cl1 118.3(10) . . ?
C31 C36 Cl1 117.7(8) . . ?
O1' Fe1' N1' 127.9(8) . . ?
O1' Fe1' N3' 128.4(8) . . ?
N1' Fe1' N3' 97.3(5) . . ?
O1' Fe1' N2' 115.1(8) . . ?
N1' Fe1' N2' 83.1(5) . . ?
N3' Fe1' N2' 91.0(4) . . ?
C7' N1' C1' 117.5(12) . . ?
C7' N1' Fe1' 126.7(10) . . ?
C1' N1' Fe1' 115.4(11) . . ?
C15' N2' C3' 113.2(10) . . ?
C15' N2' Fe1' 129.8(10) . . ?
C3' N2' Fe1' 116.1(8) . . ?
C23' N3' C5' 117.1(9) . . ?
C23' N3' Fe1' 129.1(8) . . ?
C5' N3' Fe1' 113.5(7) . . ?
N1' C1' C2' 105(2) . . ?
N1' C1' C6' 114(3) . . ?
C2' C1' C6' 111.1(13) . . ?
N1' C1' H1' 108.9 . . ?
C2' C1' H1' 108.9 . . ?
C6' C1' H1' 108.9 . . ?
C3' C2' C1' 115.2(16) . . ?
C3' C2' H2C 108.5 . . ?
C1' C2' H2C 108.5 . . ?
C3' C2' H2D 108.5 . . ?
C1' C2' H2D 108.5 . . ?
H2C C2' H2D 107.5 . . ?
C2' C3' N2' 111.5(11) . . ?
C2' C3' C4' 109.6(11) . . ?
N2' C3' C4' 109.6(11) . . ?
C2' C3' H3' 108.7 . . ?
N2' C3' H3' 108.7 . . ?
C4' C3' H3' 108.7 . . ?
C3' C4' C5' 115.1(10) . . ?
C3' C4' H4C 108.5 . . ?
C5' C4' H4C 108.5 . . ?
C3' C4' H4D 108.5 . . ?
C5' C4' H4D 108.5 . . ?
H4C C4' H4D 107.5 . . ?
N3' C5' C6' 111.1(10) . . ?
N3' C5' C4' 109.6(10) . . ?
C6' C5' C4' 112.3(10) . . ?
N3' C5' H5' 107.9 . . ?
C6' C5' H5' 107.9 . . ?
C4' C5' H5' 107.9 . . ?
C1' C6' C5' 114.8(14) . . ?
C1' C6' H6C 108.6 . . ?
C5' C6' H6C 108.6 . . ?
C1' C6' H6D 108.6 . . ?
C5' C6' H6D 108.6 . . ?
H6C C6' H6D 107.5 . . ?
N1' C7' C8' 119.8(10) . . ?
N1' C7' H7' 120.1 . . ?
C8' C7' H7' 120.1 . . ?
C9' C8' C13' 119.7(15) . . ?
C9' C8' C7' 118.5(14) . . ?
C13' C8' C7' 121.6(8) . . ?
C8' C9' C10' 123(2) . . ?
C8' C9' H9' 118.5 . . ?
C10' C9' H9' 118.5 . . ?
C9' C10' C11' 116.2(14) . . ?
C9' C10' H10' 121.9 . . ?
C11' C10' H10' 121.9 . . ?
C12' C11' C10' 121.7(11) . . ?
C12' C11' H11' 119.1 . . ?
C10' C11' H11' 119.1 . . ?
C11' C12' C13' 121.9(10) . . ?
C11' C12' H12' 119.1 . . ?
C13' C12' H12' 119.1 . . ?
C12' C13' C8' 117.2(9) . . ?
C12' C13' C14' 122.2(14) . . ?
C8' C13' C14' 120.2(14) . . ?
C13' C14' H14D 109.5 . . ?
C13' C14' H14E 109.5 . . ?
H14D C14' H14E 109.5 . . ?
C13' C14' H14F 109.5 . . ?
H14D C14' H14F 109.5 . . ?
H14E C14' H14F 109.5 . . ?
N2' C15' C16' 124.5(15) . . ?
N2' C15' H15' 117.8 . . ?
C16' C15' H15' 117.8 . . ?
C17' C16' C21' 120.5(11) . . ?
C17' C16' C15' 119.2(12) . . ?
C21' C16' C15' 120.2(11) . . ?
C16' C17' C18' 121.8(14) . . ?
C16' C17' H17' 119.1 . . ?
C18' C17' H17' 119.1 . . ?
C19' C18' C17' 119.0(14) . . ?
C19' C18' H18' 120.5 . . ?
C17' C18' H18' 120.5 . . ?
C18' C19' C20' 118.4(13) . . ?
C18' C19' H19' 120.8 . . ?
C20' C19' H19' 120.8 . . ?
C19' C20' C21' 123.4(13) . . ?
C19' C20' H20' 118.3 . . ?
C21' C20' H20' 118.3 . . ?
C16' C21' C20' 116.6(11) . . ?
C16' C21' C22' 124.6(13) . . ?
C20' C21' C22' 118.2(14) . . ?
C21' C22' H22D 109.5 . . ?
C21' C22' H22E 109.5 . . ?
H22D C22' H22E 109.5 . . ?
C21' C22' H22F 109.5 . . ?
H22D C22' H22F 109.5 . . ?
H22E C22' H22F 109.5 . . ?
N3' C23' C24' 125.8(12) . . ?
N3' C23' H23' 117.1 . . ?
C24' C23' H23' 117.1 . . ?
C25' C24' C29' 116.8(12) . . ?
C25' C24' C23' 118.6(13) . . ?
C29' C24' C23' 123.9(11) . . ?
C26' C25' C24' 123.3(15) . . ?
C26' C25' H25' 118.3 . . ?
C24' C25' H25' 118.3 . . ?
C27' C26' C25' 117.5(15) . . ?
C27' C26' H26' 121.3 . . ?
C25' C26' H26' 121.3 . . ?
C28' C27' C26' 121.3(14) . . ?
C28' C27' H27' 119.4 . . ?
C26' C27' H27' 119.4 . . ?
C27' C28' C29' 120.8(13) . . ?
C27' C28' H28' 119.6 . . ?
C29' C28' H28' 119.6 . . ?
C28' C29' C24' 120.0(11) . . ?
C28' C29' C30' 122.9(14) . . ?
C24' C29' C30' 117.0(12) . . ?
C29' C30' H30D 109.5 . . ?
C29' C30' H30E 109.5 . . ?
H30D C30' H30E 109.5 . . ?
C29' C30' H30F 109.5 . . ?
H30D C30' H30F 109.5 . . ?
H30E C30' H30F 109.5 . . ?
C31' O1' Fe1' 118.6(12) . . ?
C32' C31' C36' 115(2) . . ?
C32' C31' O1' 110(3) . . ?
C36' C31' O1' 134.5(10) . . ?
C33' C32' C31' 123(4) . . ?
C33' C32' H32' 118.4 . . ?
C31' C32' H32' 118.4 . . ?
C32' C33' C34' 119(3) . . ?
C32' C33' H33' 120.3 . . ?
C34' C33' H33' 120.3 . . ?
C35' C34' C33' 120.3(10) . . ?
C35' C34' H34' 119.9 . . ?
C33' C34' H34' 119.9 . . ?
C34' C35' C36' 119.0(11) . . ?
C34' C35' H35' 120.5 . . ?
C36' C35' H35' 120.5 . . ?
C35' C36' C31' 123.1(10) . . ?
C35' C36' Cl1' 119.8(9) . . ?
C31' C36' Cl1' 117.1(7) . . ?
O3 S1 O4 115.4(13) . . ?
O3 S1 O2 113.2(12) . . ?
O4 S1 O2 114.6(10) . . ?
O3 S1 C37 103.7(12) . . ?
O4 S1 C37 106.4(8) . . ?
O2 S1 C37 101.8(8) . . ?
F3 C37 F1 109.9(14) . . ?
F3 C37 F2 108.6(12) . . ?
F1 C37 F2 108.2(12) . . ?
F3 C37 S1 112.1(10) . . ?
F1 C37 S1 111.0(10) . . ?
F2 C37 S1 106.9(11) . . ?
O3' S1' O4' 117.9(13) . . ?
O3' S1' O2' 112.8(12) . . ?
O4' S1' O2' 112.5(10) . . ?
O3' S1' C37' 105.8(12) . . ?
O4' S1' C37' 105.5(8) . . ?
O2' S1' C37' 100.1(8) . . ?
F3' C37' F1' 116.2(14) . . ?
F3' C37' F2' 104.5(11) . . ?
F1' C37' F2' 106.5(11) . . ?
F3' C37' S1' 111.0(10) . . ?
F1' C37' S1' 110.3(10) . . ?
F2' C37' S1' 107.8(11) . . ?

loop_
_geom_bond_atom_site_label_1
_geom_bond_atom_site_label_2
_geom_bond_distance
_geom_bond_site_symmetry_2
_geom_bond_publ_flag
Fe1 O1 1.915(7) . ?
Fe1 N1 2.097(5) . ?
Fe1 N2 2.101(5) . ?
Fe1 N3 2.101(5) . ?
N1 C7 1.261(9) . ?
N1 C1 1.46(5) . ?
N2 C15 1.266(9) . ?
N2 C3 1.460(15) . ?
N3 C23 1.261(9) . ?
N3 C5 1.515(15) . ?
C1 C2 1.517(13) . ?
C1 C6 1.521(15) . ?
C1 H1 1.0000 . ?
C2 C3 1.500(14) . ?
C2 H2A 0.9900 . ?
C2 H2B 0.9900 . ?
C3 C4 1.503(17) . ?
C3 H3 1.0000 . ?
C4 C5 1.529(18) . ?
C4 H4A 0.9900 . ?
C4 H4B 0.9900 . ?
C5 C6 1.539(13) . ?
C5 H5 1.0000 . ?
C6 H6A 0.9900 . ?
C6 H6B 0.9900 . ?
C7 C8 1.469(12) . ?
C7 H7 0.9500 . ?
C8 C9 1.38(3) . ?
C8 C13 1.399(12) . ?
C9 C10 1.38(3) . ?
C9 H9 0.9500 . ?
C10 C11 1.396(15) . ?
C10 H10 0.9500 . ?
C11 C12 1.377(15) . ?
C11 H11 0.9500 . ?
C12 C13 1.379(13) . ?
C12 H12 0.9500 . ?
C13 C14 1.52(4) . ?
C14 H14A 0.9800 . ?
C14 H14B 0.9800 . ?
C14 H14C 0.9800 . ?
C15 C16 1.480(13) . ?
C15 H15 0.9500 . ?
C16 C17 1.366(16) . ?
C16 C21 1.398(14) . ?
C17 C18 1.378(15) . ?
C17 H17 0.9500 . ?
C18 C19 1.371(14) . ?
C18 H18 0.9500 . ?
C19 C20 1.381(15) . ?
C19 H19 0.9500 . ?
C20 C21 1.389(15) . ?
C20 H20 0.9500 . ?
C21 C22 1.499(15) . ?
C22 H22A 0.9800 . ?
C22 H22B 0.9800 . ?
C22 H22C 0.9800 . ?
C23 C24 1.465(13) . ?
C23 H23 0.9500 . ?
C24 C25 1.383(15) . ?
C24 C29 1.406(14) . ?
C25 C26 1.377(13) . ?
C25 H25 0.9500 . ?
C26 C27 1.370(16) . ?
C26 H26 0.9500 . ?
C27 C28 1.360(15) . ?
C27 H27 0.9500 . ?
C28 C29 1.390(15) . ?
C28 H28 0.9500 . ?
C29 C30 1.557(14) . ?
C30 H30A 0.9800 . ?
C30 H30B 0.9800 . ?
C30 H30C 0.9800 . ?
O1 C31 1.477(16) . ?
C31 C32 1.39(3) . ?
C31 C36 1.394(14) . ?
C32 C33 1.37(2) . ?
C32 H32 0.9500 . ?
C33 C34 1.380(19) . ?
C33 H33 0.9500 . ?
C34 C35 1.362(16) . ?
C34 H34 0.9500 . ?
C35 C36 1.383(13) . ?
C35 H35 0.9500 . ?
C36 Cl1 1.733(12) . ?
Fe1' O1' 1.914(7) . ?
Fe1' N1' 2.096(5) . ?
Fe1' N3' 2.098(5) . ?
Fe1' N2' 2.104(5) . ?
N1' C7' 1.261(9) . ?
N1' C1' 1.51(5) . ?
N2' C15' 1.268(9) . ?
N2' C3' 1.509(16) . ?
N3' C23' 1.263(9) . ?
N3' C5' 1.467(14) . ?
C1' C2' 1.518(15) . ?
C1' C6' 1.522(13) . ?
C1' H1' 1.0000 . ?
C2' C3' 1.503(14) . ?
C2' H2C 0.9900 . ?
C2' H2D 0.9900 . ?
C3' C4' 1.52(2) . ?
C3' H3' 1.0000 . ?
C4' C5' 1.531(16) . ?
C4' H4C 0.9900 . ?
C4' H4D 0.9900 . ?
C5' C6' 1.531(14) . ?
C5' H5' 1.0000 . ?
C6' H6C 0.9900 . ?
C6' H6D 0.9900 . ?
C7' C8' 1.466(12) . ?
C7' H7' 0.9500 . ?
C8' C9' 1.38(2) . ?
C8' C13' 1.405(12) . ?
C9' C10' 1.39(2) . ?
C9' H9' 0.9500 . ?
C10' C11' 1.395(14) . ?
C10' H10' 0.9500 . ?
C11' C12' 1.364(15) . ?
C11' H11' 0.9500 . ?
C12' C13' 1.390(13) . ?
C12' H12' 0.9500 . ?
C13' C14' 1.52(4) . ?
C14' H14D 0.9800 . ?
C14' H14E 0.9800 . ?
C14' H14F 0.9800 . ?
C15' C16' 1.482(13) . ?
C15' H15' 0.9500 . ?
C16' C17' 1.372(15) . ?
C16' C21' 1.378(15) . ?
C17' C18' 1.376(15) . ?
C17' H17' 0.9500 . ?
C18' C19' 1.375(14) . ?
C18' H18' 0.9500 . ?
C19' C20' 1.379(15) . ?
C19' H19' 0.9500 . ?
C20' C21' 1.388(15) . ?
C20' H20' 0.9500 . ?
C21' C22' 1.491(14) . ?
C22' H22D 0.9800 . ?
C22' H22E 0.9800 . ?
C22' H22F 0.9800 . ?
C23' C24' 1.456(13) . ?
C23' H23' 0.9500 . ?
C24' C25' 1.390(16) . ?
C24' C29' 1.399(15) . ?
C25' C26' 1.376(13) . ?
C25' H25' 0.9500 . ?
C26' C27' 1.371(16) . ?
C26' H26' 0.9500 . ?
C27' C28' 1.358(15) . ?
C27' H27' 0.9500 . ?
C28' C29' 1.377(15) . ?
C28' H28' 0.9500 . ?
C29' C30' 1.532(13) . ?
C30' H30D 0.9800 . ?
C30' H30E 0.9800 . ?
C30' H30F 0.9800 . ?
O1' C31' 1.474(17) . ?
C31' C32' 1.39(3) . ?
C31' C36' 1.398(13) . ?
C32' C33' 1.37(2) . ?
C32' H32' 0.9500 . ?
C33' C34' 1.388(16) . ?
C33' H33' 0.9500 . ?
C34' C35' 1.363(15) . ?
C34' H34' 0.9500 . ?
C35' C36' 1.391(13) . ?
C35' H35' 0.9500 . ?
C36' Cl1' 1.730(12) . ?
S1 O3 1.410(12) . ?
S1 O4 1.427(10) . ?
S1 O2 1.483(11) . ?
S1 C37 1.820(14) . ?
C37 F3 1.269(18) . ?
C37 F1 1.291(13) . ?
C37 F2 1.368(18) . ?
S1' O3' 1.401(12) . ?
S1' O4' 1.423(10) . ?
S1' O2' 1.466(11) . ?
S1' C37' 1.808(13) . ?
C37' F3' 1.301(17) . ?
C37' F1' 1.312(13) . ?
C37' F2' 1.373(17) . ?

loop_
_geom_torsion_atom_site_label_1
_geom_torsion_atom_site_label_2
_geom_torsion_atom_site_label_3
_geom_torsion_atom_site_label_4
_geom_torsion
_geom_torsion_site_symmetry_1
_geom_torsion_site_symmetry_2
_geom_torsion_site_symmetry_3
_geom_torsion_site_symmetry_4
_geom_torsion_publ_flag
O1 Fe1 N1 C7 16.0(18) . . . . ?
N2 Fe1 N1 C7 -143.7(13) . . . . ?
N3 Fe1 N1 C7 126.2(13) . . . . ?
O1 Fe1 N1 C1 -170.6(13) . . . . ?
N2 Fe1 N1 C1 29.8(12) . . . . ?
N3 Fe1 N1 C1 -60.3(12) . . . . ?
O1 Fe1 N2 C15 -16.2(16) . . . . ?
N1 Fe1 N2 C15 140.5(12) . . . . ?
N3 Fe1 N2 C15 -135.7(11) . . . . ?
O1 Fe1 N2 C3 169.9(11) . . . . ?
N1 Fe1 N2 C3 -33.4(9) . . . . ?
N3 Fe1 N2 C3 50.5(9) . . . . ?
O1 Fe1 N3 C23 13.4(14) . . . . ?
N1 Fe1 N3 C23 -111.3(11) . . . . ?
N2 Fe1 N3 C23 151.3(11) . . . . ?
O1 Fe1 N3 C5 179.1(10) . . . . ?
N1 Fe1 N3 C5 54.3(9) . . . . ?
N2 Fe1 N3 C5 -43.1(9) . . . . ?
C7 N1 C1 C2 125.4(17) . . . . ?
Fe1 N1 C1 C2 -48.2(17) . . . . ?
C7 N1 C1 C6 -111.6(17) . . . . ?
Fe1 N1 C1 C6 74.8(17) . . . . ?
N1 C1 C2 C3 70.6(16) . . . . ?
C6 C1 C2 C3 -49(4) . . . . ?
C15 N2 C3 C2 -118.7(13) . . . . ?
Fe1 N2 C3 C2 56.0(13) . . . . ?
C15 N2 C3 C4 116.5(12) . . . . ?
Fe1 N2 C3 C4 -68.8(10) . . . . ?
C1 C2 C3 N2 -75(2) . . . . ?
C1 C2 C3 C4 46(2) . . . . ?
N2 C3 C4 C5 78.3(12) . . . . ?
C2 C3 C4 C5 -46.9(16) . . . . ?
C23 N3 C5 C4 -137.3(11) . . . . ?
Fe1 N3 C5 C4 54.4(12) . . . . ?
C23 N3 C5 C6 103.4(12) . . . . ?
Fe1 N3 C5 C6 -64.9(12) . . . . ?
C3 C4 C5 N3 -70.0(13) . . . . ?
C3 C4 C5 C6 48.2(15) . . . . ?
N1 C1 C6 C5 -74.0(15) . . . . ?
C2 C1 C6 C5 52(4) . . . . ?
N3 C5 C6 C1 69(2) . . . . ?
C4 C5 C6 C1 -50(2) . . . . ?
C1 N1 C7 C8 168.5(13) . . . . ?
Fe1 N1 C7 C8 -18.4(18) . . . . ?
N1 C7 C8 C9 -42(3) . . . . ?
N1 C7 C8 C13 143.4(13) . . . . ?
C13 C8 C9 C10 -7(5) . . . . ?
C7 C8 C9 C10 178(3) . . . . ?
C8 C9 C10 C11 6(5) . . . . ?
C9 C10 C11 C12 -1(3) . . . . ?
C10 C11 C12 C13 -2(2) . . . . ?
C11 C12 C13 C8 0.1(18) . . . . ?
C11 C12 C13 C14 -172(2) . . . . ?
C9 C8 C13 C12 4(3) . . . . ?
C7 C8 C13 C12 179.1(10) . . . . ?
C9 C8 C13 C14 177(3) . . . . ?
C7 C8 C13 C14 -8(2) . . . . ?
C3 N2 C15 C16 -175.2(14) . . . . ?
Fe1 N2 C15 C16 11(2) . . . . ?
N2 C15 C16 C17 40(7) . . . . ?
N2 C15 C16 C21 -140(2) . . . . ?
C21 C16 C17 C18 -2(13) . . . . ?
C15 C16 C17 C18 177(7) . . . . ?
C16 C17 C18 C19 -1(14) . . . . ?
C17 C18 C19 C20 3(9) . . . . ?
C18 C19 C20 C21 -2(5) . . . . ?
C19 C20 C21 C16 -1(4) . . . . ?
C19 C20 C21 C22 -178(2) . . . . ?
C17 C16 C21 C20 3(7) . . . . ?
C15 C16 C21 C20 -176(2) . . . . ?
C17 C16 C21 C22 180(7) . . . . ?
C15 C16 C21 C22 0(4) . . . . ?
C5 N3 C23 C24 175.0(12) . . . . ?
Fe1 N3 C23 C24 -18.9(18) . . . . ?
N3 C23 C24 C25 -36(4) . . . . ?
N3 C23 C24 C29 141.6(16) . . . . ?
C29 C24 C25 C26 6(7) . . . . ?
C23 C24 C25 C26 -176(4) . . . . ?
C24 C25 C26 C27 4(8) . . . . ?
C25 C26 C27 C28 -12(7) . . . . ?
C26 C27 C28 C29 11(7) . . . . ?
C27 C28 C29 C24 -1(4) . . . . ?
C27 C28 C29 C30 169(3) . . . . ?
C25 C24 C29 C28 -7(4) . . . . ?
C23 C24 C29 C28 175.1(19) . . . . ?
C25 C24 C29 C30 -178(3) . . . . ?
C23 C24 C29 C30 4(3) . . . . ?
N1 Fe1 O1 C31 -77.2(18) . . . . ?
N2 Fe1 O1 C31 74.3(17) . . . . ?
N3 Fe1 O1 C31 -173.7(13) . . . . ?
Fe1 O1 C31 C32 175(2) . . . . ?
Fe1 O1 C31 C36 11(2) . . . . ?
C36 C31 C32 C33 1(6) . . . . ?
O1 C31 C32 C33 -166(4) . . . . ?
C31 C32 C33 C34 1(6) . . . . ?
C32 C33 C34 C35 -3(4) . . . . ?
C33 C34 C35 C36 4(2) . . . . ?
C34 C35 C36 C31 -1.9(19) . . . . ?
C34 C35 C36 Cl1 179.3(11) . . . . ?
C32 C31 C36 C35 0(3) . . . . ?
O1 C31 C36 C35 163.4(16) . . . . ?
C32 C31 C36 Cl1 178(3) . . . . ?
O1 C31 C36 Cl1 -18(2) . . . . ?
O1' Fe1' N1' C7' -9.9(19) . . . . ?
N3' Fe1' N1' C7' 143.4(13) . . . . ?
N2' Fe1' N1' C7' -126.5(14) . . . . ?
O1' Fe1' N1' C1' 177.4(12) . . . . ?
N3' Fe1' N1' C1' -29.3(12) . . . . ?
N2' Fe1' N1' C1' 60.8(11) . . . . ?
O1' Fe1' N2' C15' -14.2(15) . . . . ?
N1' Fe1' N2' C15' 114.6(12) . . . . ?
N3' Fe1' N2' C15' -148.2(11) . . . . ?
O1' Fe1' N2' C3' 178.3(11) . . . . ?
N1' Fe1' N2' C3' -52.9(10) . . . . ?
N3' Fe1' N2' C3' 44.4(10) . . . . ?
O1' Fe1' N3' C23' 15.4(15) . . . . ?
N1' Fe1' N3' C23' -137.7(11) . . . . ?
N2' Fe1' N3' C23' 139.1(11) . . . . ?
O1' Fe1' N3' C5' -171.2(10) . . . . ?
N1' Fe1' N3' C5' 35.7(9) . . . . ?
N2' Fe1' N3' C5' -47.5(9) . . . . ?
C7' N1' C1' C2' 112.0(17) . . . . ?
Fe1' N1' C1' C2' -74.6(16) . . . . ?
C7' N1' C1' C6' -126.4(16) . . . . ?
Fe1' N1' C1' C6' 47.0(16) . . . . ?
N1' C1' C2' C3' 70.4(15) . . . . ?
C6' C1' C2' C3' -53(4) . . . . ?
C1' C2' C3' N2' -67(2) . . . . ?
C1' C2' C3' C4' 55(2) . . . . ?
C15' N2' C3' C2' -106.4(13) . . . . ?
Fe1' N2' C3' C2' 63.1(14) . . . . ?
C15' N2' C3' C4' 132.1(12) . . . . ?
Fe1' N2' C3' C4' -58.3(12) . . . . ?
C2' C3' C4' C5' -51.6(14) . . . . ?
N2' C3' C4' C5' 71.1(13) . . . . ?
C23' N3' C5' C6' 115.1(12) . . . . ?
Fe1' N3' C5' C6' -59.2(12) . . . . ?
C23' N3' C5' C4' -120.2(12) . . . . ?
Fe1' N3' C5' C4' 65.6(10) . . . . ?
C3' C4' C5' N3' -76.5(12) . . . . ?
C3' C4' C5' C6' 47.6(15) . . . . ?
N1' C1' C6' C5' -70.9(15) . . . . ?
C2' C1' C6' C5' 47(4) . . . . ?
N3' C5' C6' C1' 78(2) . . . . ?
C4' C5' C6' C1' -45(2) . . . . ?
C1' N1' C7' C8' -171.5(12) . . . . ?
Fe1' N1' C7' C8' 15.9(19) . . . . ?
N1' C7' C8' C9' 42(2) . . . . ?
N1' C7' C8' C13' -144.4(13) . . . . ?
C13' C8' C9' C10' 6(3) . . . . ?
C7' C8' C9' C10' -179.9(19) . . . . ?
C8' C9' C10' C11' -4(3) . . . . ?
C9' C10' C11' C12' 2(2) . . . . ?
C10' C11' C12' C13' -2(2) . . . . ?
C11' C12' C13' C8' 3.6(18) . . . . ?
C11' C12' C13' C14' 176(2) . . . . ?
C9' C8' C13' C12' -5(2) . . . . ?
C7' C8' C13' C12' -179.4(10) . . . . ?
C9' C8' C13' C14' -178(3) . . . . ?
C7' C8' C13' C14' 8(3) . . . . ?
C3' N2' C15' C16' 178.8(14) . . . . ?
Fe1' N2' C15' C16' 11(2) . . . . ?
N2' C15' C16' C17' 41(7) . . . . ?
N2' C15' C16' C21' -141(2) . . . . ?
C21' C16' C17' C18' 2(14) . . . . ?
C15' C16' C17' C18' 180(8) . . . . ?
C16' C17' C18' C19' 3(14) . . . . ?
C17' C18' C19' C20' -4(9) . . . . ?
C18' C19' C20' C21' 0(5) . . . . ?
C17' C16' C21' C20' -6(7) . . . . ?
C15' C16' C21' C20' 176(2) . . . . ?
C17' C16' C21' C22' -176(7) . . . . ?
C15' C16' C21' C22' 6(4) . . . . ?
C19' C20' C21' C16' 5(4) . . . . ?
C19' C20' C21' C22' 176(2) . . . . ?
C5' N3' C23' C24' 170.0(12) . . . . ?
Fe1' N3' C23' C24' -16.8(18) . . . . ?
N3' C23' C24' C25' -43(4) . . . . ?
N3' C23' C24' C29' 147.7(16) . . . . ?
C29' C24' C25' C26' -3(7) . . . . ?
C23' C24' C25' C26' -173(4) . . . . ?
C24' C25' C26' C27' -1(8) . . . . ?
C25' C26' C27' C28' 6(7) . . . . ?
C26' C27' C28' C29' -6(7) . . . . ?
C27' C28' C29' C24' 2(5) . . . . ?
C27' C28' C29' C30' -175(3) . . . . ?
C25' C24' C29' C28' 2(4) . . . . ?
C23' C24' C29' C28' 172(2) . . . . ?
C25' C24' C29' C30' 180(3) . . . . ?
C23' C24' C29' C30' -11(3) . . . . ?
N1' Fe1' O1' C31' 67.6(19) . . . . ?
N3' Fe1' O1' C31' -77.7(17) . . . . ?
N2' Fe1' O1' C31' 169.0(13) . . . . ?
Fe1' O1' C31' C32' -173(2) . . . . ?
Fe1' O1' C31' C36' -3(3) . . . . ?
C36' C31' C32' C33' -6(6) . . . . ?
O1' C31' C32' C33' 166(4) . . . . ?
C31' C32' C33' C34' 5(6) . . . . ?
C32' C33' C34' C35' -1(3) . . . . ?
C33' C34' C35' C36' -1(2) . . . . ?
C34' C35' C36' C31' -0.3(19) . . . . ?
C34' C35' C36' Cl1' -178.8(10) . . . . ?
C32' C31' C36' C35' 4(3) . . . . ?
O1' C31' C36' C35' -165.9(17) . . . . ?
C32' C31' C36' Cl1' -178(3) . . . . ?
O1' C31' C36' Cl1' 13(2) . . . . ?
O3 S1 C37 F3 -54.7(17) . . . . ?
O4 S1 C37 F3 -176.8(11) . . . . ?
O2 S1 C37 F3 63.0(13) . . . . ?
O3 S1 C37 F1 68.7(17) . . . . ?
O4 S1 C37 F1 -53.4(14) . . . . ?
O2 S1 C37 F1 -173.7(12) . . . . ?
O3 S1 C37 F2 -173.5(14) . . . . ?
O4 S1 C37 F2 64.4(12) . . . . ?
O2 S1 C37 F2 -55.9(12) . . . . ?
O3' S1' C37' F3' -67.8(17) . . . . ?
O4' S1' C37' F3' 166.5(11) . . . . ?
O2' S1' C37' F3' 49.6(14) . . . . ?
O3' S1' C37' F1' 62.5(17) . . . . ?
O4' S1' C37' F1' -63.2(14) . . . . ?
O2' S1' C37' F1' 179.9(12) . . . . ?
O3' S1' C37' F2' 178.4(14) . . . . ?
O4' S1' C37' F2' 52.6(12) . . . . ?
O2' S1' C37' F2' -64.3(11) . . . . ?
